data_4516531
loop_
_publ_author_name
'Shi, Ming W.'
'Thomas, Sajesh P.'
'Koutsantonis, George A.'
'Spackman, Mark A.'

_publ_section_title
;
 Supramolecular Recognition and Energy Frameworks in Host--Guest Complexes
 of 18-Crown-6 and Sulfonamides
;
_journal_issue 12
_journal_name_full 'Crystal Growth &amp; Design'
_journal_page_first 5892
_journal_paper_doi 10.1021/acs.cgd.5b01316
_journal_volume 15
_journal_year 2015
_chemical_formula_moiety '2(C H5 N O2 S), C12 H24 O6'
_chemical_formula_sum 'C14 H34 N2 O10 S2'
_chemical_formula_weight 454.57
_chemical_name_systematic 'methanesulfonamide: 18-crown-6'
_space_group_crystal_system monoclinic
_space_group_IT_number 14
_space_group_name_Hall '-P 2yn'
_space_group_name_H-M_alt 'P 1 21/n 1'
_symmetry_Int_Tables_number 14
_audit_creation_date 2014-07-19
_audit_creation_method
;
Olex2 1.2
(compiled 2013.12.10 svn.r2850 for OlexSys, GUI svn.r4736)
;
_cell_angle_alpha 90
_cell_angle_beta 100.2708(18)
_cell_angle_gamma 90
_cell_formula_units_Z 2
_cell_length_a 9.06021(18)
_cell_length_b 11.41494(18)
_cell_length_c 10.5969(2)
_cell_measurement_temperature 100(1)
_cell_volume 1078.39(3)
_computing_molecular_graphics 'Olex2 (Dolomanov et al., 2009)'
_computing_publication_material 'Olex2 (Dolomanov et al., 2009)'
_computing_structure_refinement 'olex2.refine (Bourhis et al., 2013)'
_diffrn_ambient_temperature 100(1)
_diffrn_measured_fraction_theta_full 0.9996
_diffrn_measured_fraction_theta_max 0.9996
_diffrn_measurement_device_type 'Oxford Xcalibur,Eos(Nova) CCD detector'
_diffrn_measurement_method '\w scans'
_diffrn_radiation_type 'Mo K\a'
_diffrn_radiation_wavelength 0.71073
_diffrn_reflns_av_R_equivalents 0.0512
_diffrn_reflns_av_unetI/netI 0.0381
_diffrn_reflns_limit_h_max 20
_diffrn_reflns_limit_h_min -19
_diffrn_reflns_limit_k_max 25
_diffrn_reflns_limit_k_min -20
_diffrn_reflns_limit_l_max 23
_diffrn_reflns_limit_l_min -23
_diffrn_reflns_number 53118
_diffrn_reflns_theta_full 27.9949
_diffrn_reflns_theta_max 27.99
_diffrn_reflns_theta_min 2.73
_exptl_absorpt_coefficient_mu 0.299
_exptl_absorpt_correction_T_max 0.9482
_exptl_absorpt_correction_T_min 0.9001
_exptl_absorpt_correction_type multi-scan
_exptl_absorpt_process_details 'CrysAlis RED (Oxford Diffraction,2009)'
_exptl_crystal_colour colourless
_exptl_crystal_colour_primary colourless
_exptl_crystal_density_diffrn 1.3998
_exptl_crystal_description block
_exptl_crystal_F_000 488.0
_exptl_crystal_preparation 'Slow evaporation'
_exptl_crystal_size_max 0.36
_exptl_crystal_size_mid 0.24
_exptl_crystal_size_min 0.18
_refine_diff_density_max 0.3083
_refine_diff_density_min -0.4077
_refine_diff_density_rms 0.0605
_refine_ls_d_res_high 0.7571
_refine_ls_d_res_low 7.4653
_refine_ls_goodness_of_fit_ref 1.0508
_refine_ls_hydrogen_treatment refall
_refine_ls_matrix_type full
_refine_ls_number_constraints 0
_refine_ls_number_parameters 194
_refine_ls_number_reflns 2597
_refine_ls_number_restraints 0
_refine_ls_restrained_S_all 1.0508
_refine_ls_R_factor_all 0.0297
_refine_ls_R_factor_gt 0.0274
_refine_ls_shift/su_max 0.0003
_refine_ls_shift/su_mean 0.0000
_refine_ls_structure_factor_coef Fsqd
_refine_ls_weighting_details 'w=1/[\s^2^(Fo^2^)+(0.0406P)^2^+0.2398P] where P=(Fo^2^+2Fc^2^)/3'
_refine_ls_weighting_scheme calc
_refine_ls_wR_factor_gt 0.0710
_refine_ls_wR_factor_ref 0.0734
_reflns_Friedel_coverage 0.0
_reflns_limit_h_max 8
_reflns_limit_h_min -11
_reflns_limit_k_max 15
_reflns_limit_k_min 0
_reflns_limit_l_max 13
_reflns_limit_l_min -7
_reflns_number_gt 2418
_reflns_number_total 2597
_reflns_threshold_expression I>=2u(I)
_cod_data_source_file cg5b01316_si_001.cif
_cod_data_source_block msa18C6
_cod_database_code 4516531
_olex2_refinement_description
;
;

loop_
_space_group_symop_id
_space_group_symop_operation_xyz
1 x,y,z
2 -x+1/2,y+1/2,-z+1/2
3 -x,-y,-z
4 x-1/2,-y-1/2,z-1/2

loop_
_atom_site_label
_atom_site_type_symbol
_atom_site_fract_x
_atom_site_fract_y
_atom_site_fract_z
_atom_site_U_iso_or_equiv
_atom_site_adp_type
_atom_site_occupancy
S1 S 0.44008(3) 0.02887(2) 0.26905(2) 0.01314(8) Uani 1.000000
O1 O 0.61844(8) -0.21766(7) 0.08676(7) 0.01757(16) Uani 1.000000
O3 O 0.17584(8) 0.01436(7) -0.07531(8) 0.01789(16) Uani 1.000000
O2 O 0.31736(8) -0.20968(7) -0.05899(8) 0.01866(16) Uani 1.000000
N1 N 0.44395(10) -0.00894(8) 0.12538(9) 0.01670(17) Uani 1.000000
O4 O 0.58698(8) 0.00638(7) 0.34319(8) 0.01957(16) Uani 1.000000
O5 O 0.37877(9) 0.14534(7) 0.26773(8) 0.02163(17) Uani 1.000000
C3 C 0.37959(12) -0.30708(9) 0.01460(10) 0.0190(2) Uani 1.000000
C2 C 0.54490(12) -0.31058(9) 0.01039(10) 0.0187(2) Uani 1.000000
C6 C 0.15101(11) 0.11411(10) -0.15706(11) 0.0201(2) Uani 1.000000
C4 C 0.16266(12) -0.19399(10) -0.05623(12) 0.0230(2) Uani 1.000000
C1 C 0.77622(12) -0.21932(10) 0.08662(12) 0.0217(2) Uani 1.000000
C5 C 0.11056(12) -0.08881(10) -0.13739(12) 0.0231(2) Uani 1.000000
C7 C 0.31427(12) -0.06435(10) 0.33056(11) 0.0208(2) Uani 1.000000
H1c H 0.4981(17) -0.0689(15) 0.1133(16) 0.026(4) Uiso 1.000000
H1d H 0.368(2) 0.0044(15) 0.0687(19) 0.035(4) Uiso 1.000000
H7a H 0.3208(17) -0.0458(15) 0.4189(16) 0.025(4) Uiso 1.000000
H7b H 0.3383(19) -0.1436(17) 0.3150(18) 0.037(5) Uiso 1.000000
H7c H 0.2162(19) -0.0533(15) 0.2837(17) 0.031(4) Uiso 1.000000
H2a H 0.5590(17) -0.3007(14) -0.0792(16) 0.026(4) Uiso 1.000000
H1a H 0.7938(18) -0.2177(15) -0.0027(17) 0.030(4) Uiso 1.000000
H2b H 0.5859(17) -0.3842(14) 0.0431(15) 0.024(4) Uiso 1.000000
H1b H 0.8184(18) -0.2876(15) 0.1273(17) 0.030(4) Uiso 1.000000
H3a H 0.3611(18) -0.3016(14) 0.1012(17) 0.027(4) Uiso 1.000000
H3b H 0.3321(17) -0.3797(14) -0.0205(16) 0.024(4) Uiso 1.000000
H5a H 0.1419(17) -0.0957(14) -0.2214(16) 0.025(4) Uiso 1.000000
H4a H 0.1452(17) -0.1818(14) 0.0283(17) 0.027(4) Uiso 1.000000
H5b H 0.0003(19) -0.0818(16) -0.1492(17) 0.036(5) Uiso 1.000000
H4b H 0.1074(19) -0.2620(17) -0.0912(18) 0.037(5) Uiso 1.000000
H6a H 0.0459(17) 0.1309(15) -0.1842(16) 0.026(4) Uiso 1.000000
H6b H 0.1926(16) 0.0990(14) -0.2352(16) 0.025(4) Uiso 1.000000

loop_
_atom_site_aniso_label
_atom_site_aniso_U_11
_atom_site_aniso_U_22
_atom_site_aniso_U_33
_atom_site_aniso_U_12
_atom_site_aniso_U_13
_atom_site_aniso_U_23
S1 0.01505(13) 0.01281(13) 0.01145(12) -0.00072(7) 0.00201(8) -0.00106(7)
O1 0.0168(3) 0.0160(3) 0.0193(4) 0.0021(3) 0.0016(3) -0.0026(3)
O3 0.0184(3) 0.0167(3) 0.0169(3) -0.0002(3) -0.0016(3) -0.0013(3)
O2 0.0169(3) 0.0164(3) 0.0225(4) -0.0007(3) 0.0030(3) 0.0026(3)
N1 0.0193(4) 0.0195(4) 0.0110(4) 0.0033(3) 0.0017(3) -0.0010(3)
O4 0.0171(3) 0.0232(4) 0.0166(4) -0.0014(3) -0.0020(3) -0.0017(3)
O5 0.0281(4) 0.0149(4) 0.0229(4) 0.0033(3) 0.0073(3) -0.0021(3)
C3 0.0243(5) 0.0144(4) 0.0182(5) -0.0017(4) 0.0038(4) 0.0009(4)
C2 0.0242(5) 0.0141(4) 0.0175(5) 0.0023(4) 0.0031(4) -0.0019(3)
C6 0.0162(4) 0.0219(5) 0.0205(5) 0.0033(4) -0.0017(4) 0.0026(4)
C4 0.0169(5) 0.0200(5) 0.0316(6) -0.0040(4) 0.0031(4) -0.0014(4)
C1 0.0176(5) 0.0173(5) 0.0301(6) 0.0056(4) 0.0038(4) -0.0004(4)
C5 0.0185(5) 0.0214(5) 0.0261(5) -0.0011(4) -0.0049(4) -0.0049(4)
C7 0.0203(5) 0.0237(5) 0.0190(5) -0.0041(4) 0.0056(4) 0.0029(4)

loop_
_atom_type_symbol
_atom_type_scat_dispersion_real
_atom_type_scat_dispersion_imag
_atom_type_scat_Cromer_Mann_a1
_atom_type_scat_Cromer_Mann_a2
_atom_type_scat_Cromer_Mann_a3
_atom_type_scat_Cromer_Mann_a4
_atom_type_scat_Cromer_Mann_b1
_atom_type_scat_Cromer_Mann_b2
_atom_type_scat_Cromer_Mann_b3
_atom_type_scat_Cromer_Mann_b4
_atom_type_scat_Cromer_Mann_c
_atom_type_scat_source
_atom_type_scat_dispersion_source
H 0.00000 0.00000 0.49300 0.32291 0.14019 0.04081 10.51090 26.12570 3.14236 57.79970 0.0030380000826 'International Tables Volume C Table 6.1.1.4 (pp. 500-502)' 'Henke, Gullikson and Davis, At. Data and Nucl. Data Tables, 1993, 54, 2'
C 0.00347 0.00161 2.31000 1.02000 1.58860 0.86500 20.84390 10.20750 0.56870 51.65120 0.215599998832 'International Tables Volume C Table 6.1.1.4 (pp. 500-502)' 'Henke, Gullikson and Davis, At. Data and Nucl. Data Tables, 1993, 54, 2'
S 0.12424 0.12443 6.90530 5.20340 1.43790 1.58630 1.46790 22.21510 0.25360 56.17200 0.866900026798 'International Tables Volume C Table 6.1.1.4 (pp. 500-502)' 'Henke, Gullikson and Davis, At. Data and Nucl. Data Tables, 1993, 54, 2'
O 0.01158 0.00611 3.04850 2.28680 1.54630 0.86700 13.27710 5.70110 0.32390 32.90890 0.250800013542 'International Tables Volume C Table 6.1.1.4 (pp. 500-502)' 'Henke, Gullikson and Davis, At. Data and Nucl. Data Tables, 1993, 54, 2'
N 0.00653 0.00323 12.21260 3.13220 2.01250 1.16630 0.00570 9.89330 28.99750 0.58260 -11.5290002823 'International Tables Volume C Table 6.1.1.4 (pp. 500-502)' 'Henke, Gullikson and Davis, At. Data and Nucl. Data Tables, 1993, 54, 2'

loop_
_geom_angle_atom_site_label_1
_geom_angle_atom_site_label_2
_geom_angle_atom_site_label_3
_geom_angle
_geom_angle_site_symmetry_1
_geom_angle_site_symmetry_3
O4 S1 N1 107.32(5) . .
O5 S1 N1 108.41(5) . .
O5 S1 O4 119.11(5) . .
C7 S1 N1 108.41(5) . .
C7 S1 O4 106.56(5) . .
C7 S1 O5 106.65(5) . .
C1 O1 C2 110.84(8) . .
C5 O3 C6 111.86(8) . .
C4 O2 C3 112.69(8) . .
H1c N1 S1 117.8(11) . .
H1d N1 S1 118.6(13) . .
H1d N1 H1c 116.8(16) . .
C2 C3 O2 107.74(8) . .
H3a C3 O2 110.7(10) . .
H3a C3 C2 111.9(9) . .
H3b C3 O2 110.6(9) . .
H3b C3 C2 109.8(9) . .
H3b C3 H3a 106.2(13) . .
C3 C2 O1 109.26(8) . .
H2a C2 O1 109.5(9) . .
H2a C2 C3 109.0(9) . .
H2b C2 O1 109.6(9) . .
H2b C2 C3 109.6(9) . .
H2b C2 H2a 109.9(13) . .
C1 C6 O3 109.22(9) 3_655 .
H6a C6 O3 112.4(10) . .
H6a C6 C1 108.2(10) . 3_655
H6b C6 O3 109.2(10) . .
H6b C6 C1 111.0(9) . 3_655
H6b C6 H6a 106.9(13) . .
C5 C4 O2 107.44(9) . .
H4a C4 O2 111.7(9) . .
H4a C4 C5 109.6(10) . .
H4b C4 O2 109.8(11) . .
H4b C4 C5 109.6(11) . .
H4b C4 H4a 108.7(15) . .
C6 C1 O1 109.82(9) 3_655 .
H1a C1 O1 109.4(9) . .
H1a C1 C6 109.3(10) . 3_655
H1b C1 O1 109.6(10) . .
H1b C1 C6 109.2(10) . 3_655
H1b C1 H1a 109.5(14) . .
C4 C5 O3 109.50(9) . .
H5a C5 O3 108.7(9) . .
H5a C5 C4 110.0(9) . .
H5b C5 O3 108.6(11) . .
H5b C5 C4 110.1(11) . .
H5b C5 H5a 109.9(13) . .
H7a C7 S1 107.3(10) . .
H7b C7 S1 109.0(11) . .
H7b C7 H7a 114.0(15) . .
H7c C7 S1 109.5(11) . .
H7c C7 H7a 112.0(14) . .
H7c C7 H7b 104.9(14) . .

loop_
_geom_bond_atom_site_label_1
_geom_bond_atom_site_label_2
_geom_bond_distance
_geom_bond_site_symmetry_2
S1 N1 1.5889(9) .
S1 O4 1.4428(7) .
S1 O5 1.4400(8) .
S1 C7 1.7668(11) .
O1 C2 1.4254(12) .
O1 C1 1.4300(12) .
O3 C6 1.4241(13) .
O3 C5 1.4251(12) .
O2 C3 1.4161(12) .
O2 C4 1.4185(12) .
N1 H1c 0.865(17) .
N1 H1d 0.84(2) .
C3 C2 1.5069(15) .
C3 H3a 0.964(18) .
C3 H3b 0.977(16) .
C2 H2a 0.986(17) .
C2 H2b 0.958(16) .
C6 C1 1.5029(15) 3_655
C6 H6a 0.963(15) .
C6 H6b 0.984(17) .
C4 C5 1.5030(16) .
C4 H4a 0.947(18) .
C4 H4b 0.962(19) .
C1 H1a 0.987(18) .
C1 H1b 0.939(18) .
C5 H5a 0.985(17) .
C5 H5b 0.988(16) .
C7 H7a 0.952(17) .
C7 H7b 0.952(19) .
C7 H7c 0.946(17) .
